data_7040790
loop_
_publ_author_name
'Kr\"amer, Christoph'
'Leingang, Simone'
'H\"ubner, Olaf'
'Kaifer, Elisabeth'
'Wadepohl, Hubert'
'Himmel, Hans-J\"org'

_publ_section_title
;
 Construction of copper chains with new fluorescent
 guanidino-functionalized naphthyridine ligands.
;
_journal_issue 42
_journal_name_full 'Dalton transactions (Cambridge, England : 2003)'
_journal_page_first 16966
_journal_page_last 16983
_journal_paper_doi 10.1039/c6dt03166h
_journal_volume 45
_journal_year 2016
_chemical_formula_sum 'C36 H48 B4 Cu4 F16 N16'
_chemical_formula_weight 1306.30
_space_group_crystal_system monoclinic
_space_group_IT_number 14
_space_group_name_Hall '-P 2ybc'
_space_group_name_H-M_alt 'P 1 21/c 1'
_symmetry_space_group_name_Hall '-P 2ybc'
_symmetry_space_group_name_H-M 'P 1 21/c 1'
_atom_sites_solution_hydrogens geom
_audit_creation_method SHELXL-2014/7
_audit_update_record
;
2016-08-08 deposited with the CCDC.
2016-09-26 downloaded from the CCDC.
;
_cell_angle_alpha 90
_cell_angle_beta 95.19(3)
_cell_angle_gamma 90
_cell_formula_units_Z 2
_cell_length_a 12.124(2)
_cell_length_b 13.969(3)
_cell_length_c 14.043(3)
_cell_measurement_reflns_used 6926
_cell_measurement_temperature 100
_cell_measurement_theta_max 30.08
_cell_measurement_theta_min 2.06
_cell_volume 2368.6(8)
_computing_cell_refinement 'DENZO/SKALEPACK (Bruker AXS, 1997-2009)'
_computing_data_collection 'COLLECT (Bruker AXS, 1997-2009)'
_computing_data_reduction 'DENZO/SKALEPACK (Bruker AXS, 1997-2009)'
_computing_molecular_graphics 'XPMA (Zsolnai, Huttner, 1994)'
_computing_publication_material 'SHELXL-2014/7 (Sheldrick, 2014)'
_computing_structure_refinement 'SHELXL-2014/7 (Sheldrick, 2014)'
_computing_structure_solution 'SHELXS-2014/7 (Sheldrick, 2014)'
_diffrn_ambient_temperature 100
_diffrn_measured_fraction_theta_full 1.000
_diffrn_measured_fraction_theta_max 0.997
_diffrn_measurement_device_type 'NONIUS KAPPA CCD'
_diffrn_measurement_method 'O-Scan    '
_diffrn_radiation_monochromator graphite
_diffrn_radiation_source 'fine-focus sealed tube'
_diffrn_radiation_type MoK\a
_diffrn_radiation_wavelength 0.71073
_diffrn_reflns_av_R_equivalents 0.0669
_diffrn_reflns_av_unetI/netI 0.0601
_diffrn_reflns_Laue_measured_fraction_full 1.000
_diffrn_reflns_Laue_measured_fraction_max 0.997
_diffrn_reflns_limit_h_max 17
_diffrn_reflns_limit_h_min -17
_diffrn_reflns_limit_k_max 19
_diffrn_reflns_limit_k_min -19
_diffrn_reflns_limit_l_max 19
_diffrn_reflns_limit_l_min -19
_diffrn_reflns_number 38821
_diffrn_reflns_point_group_measured_fraction_full 1.000
_diffrn_reflns_point_group_measured_fraction_max 0.997
_diffrn_reflns_theta_full 25.242
_diffrn_reflns_theta_max 30.081
_diffrn_reflns_theta_min 2.061
_exptl_absorpt_coefficient_mu 1.885
_exptl_absorpt_correction_T_max 0.765
_exptl_absorpt_correction_T_min 0.519
_exptl_absorpt_correction_type empirical
_exptl_absorpt_process_details SADABS
_exptl_crystal_colour yellow
_exptl_crystal_density_diffrn 1.832
_exptl_crystal_description plate
_exptl_crystal_F_000 1312
_exptl_crystal_size_max 0.400
_exptl_crystal_size_mid 0.300
_exptl_crystal_size_min 0.150
_refine_diff_density_max 0.568
_refine_diff_density_min -0.523
_refine_diff_density_rms 0.101
_refine_ls_extinction_method none
_refine_ls_goodness_of_fit_ref 1.013
_refine_ls_hydrogen_treatment constr
_refine_ls_matrix_type full
_refine_ls_number_parameters 347
_refine_ls_number_reflns 6926
_refine_ls_number_restraints 0
_refine_ls_restrained_S_all 1.013
_refine_ls_R_factor_all 0.0758
_refine_ls_R_factor_gt 0.0393
_refine_ls_shift/su_max 0.001
_refine_ls_shift/su_mean 0.000
_refine_ls_structure_factor_coef Fsqd
_refine_ls_weighting_details 'w=1/[\s^2^(Fo^2^)+(0.0397P)^2^+0.8761P] where P=(Fo^2^+2Fc^2^)/3'
_refine_ls_weighting_scheme calc
_refine_ls_wR_factor_gt 0.0803
_refine_ls_wR_factor_ref 0.0923
_reflns_Friedel_coverage 0.000
_reflns_number_gt 4759
_reflns_number_total 6926
_reflns_threshold_expression 'I > 2\s(I)'
_cod_data_source_file c6dt03166h2.cif
_cod_data_source_block ckrh12s
_cod_depositor_comments 'Adding full bibliography for 7040782--7040791.cif.'
_cod_database_code 7040790
_shelx_shelxl_version_number 2014/7
_shelx_space_group_comment
;
The symmetry employed for this shelxl refinement is uniquely defined
by the following loop, which should always be used as a source of
symmetry information in preference to the above space-group names.
They are only intended as comments.
;
_shelx_estimated_absorpt_t_min 0.519
_shelx_estimated_absorpt_t_max 0.765

loop_
_space_group_symop_operation_xyz
'x, y, z'
'-x, y+1/2, -z+1/2'
'-x, -y, -z'
'x, -y-1/2, z-1/2'

loop_
_atom_site_label
_atom_site_type_symbol
_atom_site_fract_x
_atom_site_fract_y
_atom_site_fract_z
_atom_site_U_iso_or_equiv
_atom_site_adp_type
_atom_site_occupancy
_atom_site_site_symmetry_order
_atom_site_calc_flag
_atom_site_refinement_flags_posn
_atom_site_refinement_flags_adp
Cu1 Cu 0.00537(2) 0.92686(2) 0.04653(2) 0.01518(8) Uani 1 1 d . .
Cu2 Cu 0.01735(2) 0.76936(2) 0.12506(2) 0.01733(8) Uani 1 1 d . .
F1 F 0.04851(13) 0.60022(10) 0.15307(11) 0.0338(4) Uani 1 1 d . .
F2 F -0.00061(15) 0.56536(12) 0.30229(13) 0.0439(4) Uani 1 1 d . .
F3 F -0.04495(15) 0.46376(11) 0.17735(14) 0.0485(5) Uani 1 1 d . .
F4 F 0.13323(13) 0.47848(11) 0.23906(11) 0.0342(4) Uani 1 1 d . .
F5 F 0.49020(15) 0.44536(12) 0.17515(12) 0.0410(4) Uani 1 1 d . .
F6 F 0.61800(12) 0.34362(11) 0.12534(11) 0.0311(4) Uani 1 1 d . .
F7 F 0.47043(14) 0.28458(13) 0.19207(13) 0.0458(5) Uani 1 1 d . .
F8 F 0.44811(15) 0.35342(12) 0.04405(11) 0.0400(4) Uani 1 1 d . .
N1 N 0.16358(16) 0.93776(13) 0.06768(13) 0.0141(4) Uani 1 1 d . .
N2 N -0.15152(16) 0.91566(13) 0.01475(13) 0.0136(4) Uani 1 1 d . .
N3 N 0.16913(16) 0.79481(13) 0.15381(13) 0.0166(4) Uani 1 1 d . .
N4 N 0.30740(17) 0.67186(14) 0.18609(14) 0.0193(4) Uani 1 1 d . .
N5 N 0.20357(17) 0.71102(14) 0.30031(14) 0.0188(4) Uani 1 1 d . .
N6 N -0.13529(16) 0.76668(13) 0.09013(14) 0.0161(4) Uani 1 1 d . .
N7 N -0.20709(17) 0.60921(14) 0.05995(14) 0.0207(4) Uani 1 1 d . .
N8 N -0.22872(17) 0.67225(14) 0.19995(14) 0.0207(4) Uani 1 1 d . .
B1 B 0.0342(3) 0.5262(2) 0.2186(2) 0.0277(7) Uani 1 1 d . .
B2 B 0.5062(3) 0.3568(2) 0.1341(2) 0.0238(6) Uani 1 1 d . .
C2 C 0.22463(19) 0.87110(16) 0.12083(15) 0.0150(5) Uani 1 1 d . .
C3 C 0.34085(19) 0.88283(16) 0.14340(16) 0.0163(5) Uani 1 1 d . .
H3 H 0.3809 0.8378 0.1811 0.020 Uiso 1 1 calc R U
C4 C 0.3925(2) 0.96003(16) 0.10958(15) 0.0166(5) Uani 1 1 d . .
H4 H 0.4686 0.9672 0.1229 0.020 Uiso 1 1 calc R U
C5 C 0.33182(19) 1.02957(16) 0.05432(15) 0.0153(5) Uani 1 1 d . .
C1 C 0.21660(19) 1.01697(15) 0.03553(15) 0.0139(5) Uani 1 1 d . .
C8 C -0.20117(19) 0.83469(16) 0.04550(15) 0.0149(5) Uani 1 1 d . .
C7 C -0.3174(2) 0.82107(17) 0.02979(17) 0.0184(5) Uani 1 1 d . .
H7 H -0.3501 0.7669 0.0536 0.022 Uiso 1 1 calc R U
C6 C -0.3806(2) 0.88727(16) -0.01993(16) 0.0171(5) Uani 1 1 d . .
H6 H -0.4565 0.8778 -0.0315 0.021 Uiso 1 1 calc R U
C9 C 0.2274(2) 0.72807(16) 0.21176(16) 0.0159(5) Uani 1 1 d . .
C10 C 0.3488(2) 0.60916(18) 0.26537(17) 0.0233(5) Uani 1 1 d . .
H10A H 0.4263 0.6217 0.2848 0.028 Uiso 1 1 calc R U
H10B H 0.3399 0.5422 0.2479 0.028 Uiso 1 1 calc R U
C11 C 0.2760(2) 0.63587(17) 0.34445(17) 0.0217(5) Uani 1 1 d . .
H11A H 0.2331 0.5813 0.3628 0.026 Uiso 1 1 calc R U
H11B H 0.3202 0.6599 0.4004 0.026 Uiso 1 1 calc R U
C12 C 0.3451(2) 0.66090(18) 0.09122(18) 0.0270(6) Uani 1 1 d . .
H12A H 0.2978 0.6970 0.0459 0.041 Uiso 1 1 calc R U
H12B H 0.3427 0.5945 0.0735 0.041 Uiso 1 1 calc R U
H12C H 0.4197 0.6840 0.0916 0.041 Uiso 1 1 calc R U
C13 C 0.1273(2) 0.76149(18) 0.35508(17) 0.0225(5) Uani 1 1 d . .
H13A H 0.1677 0.7948 0.4069 0.034 Uiso 1 1 calc R U
H13B H 0.0774 0.7166 0.3802 0.034 Uiso 1 1 calc R U
H13C H 0.0858 0.8067 0.3146 0.034 Uiso 1 1 calc R U
C14 C -0.18916(19) 0.68398(16) 0.11561(16) 0.0165(5) Uani 1 1 d . .
C15 C -0.2723(2) 0.53692(17) 0.10569(18) 0.0243(6) Uani 1 1 d . .
H15A H -0.2371 0.4746 0.1055 0.029 Uiso 1 1 calc R U
H15B H -0.3466 0.5322 0.0741 0.029 Uiso 1 1 calc R U
C16 C -0.2739(2) 0.57556(18) 0.20776(18) 0.0250(6) Uani 1 1 d . .
H16A H -0.3486 0.5773 0.2271 0.030 Uiso 1 1 calc R U
H16B H -0.2278 0.5371 0.2530 0.030 Uiso 1 1 calc R U
C17 C -0.1740(2) 0.59591(19) -0.03574(18) 0.0287(6) Uani 1 1 d . .
H17A H -0.2386 0.5929 -0.0804 0.043 Uiso 1 1 calc R U
H17B H -0.1329 0.5374 -0.0384 0.043 Uiso 1 1 calc R U
H17C H -0.1284 0.6487 -0.0518 0.043 Uiso 1 1 calc R U
C18 C -0.2099(2) 0.73560(19) 0.28228(18) 0.0260(6) Uani 1 1 d . .
H18A H -0.1556 0.7077 0.3280 0.039 Uiso 1 1 calc R U
H18B H -0.2780 0.7444 0.3111 0.039 Uiso 1 1 calc R U
H18C H -0.1836 0.7964 0.2619 0.039 Uiso 1 1 calc R U

loop_
_atom_site_aniso_label
_atom_site_aniso_U_11
_atom_site_aniso_U_22
_atom_site_aniso_U_33
_atom_site_aniso_U_23
_atom_site_aniso_U_13
_atom_site_aniso_U_12
Cu1 0.01511(15) 0.01354(14) 0.01673(14) 0.00344(11) 0.00053(11) -0.00086(11)
Cu2 0.01685(16) 0.01511(15) 0.01973(15) 0.00506(12) -0.00001(11) -0.00088(11)
F1 0.0398(10) 0.0197(8) 0.0403(9) 0.0056(7) -0.0051(8) -0.0040(7)
F2 0.0435(11) 0.0421(10) 0.0490(11) -0.0046(9) 0.0200(9) 0.0000(8)
F3 0.0448(11) 0.0239(9) 0.0738(13) 0.0021(9) -0.0123(9) -0.0157(8)
F4 0.0378(10) 0.0289(8) 0.0349(9) 0.0004(7) -0.0015(7) 0.0091(7)
F5 0.0419(11) 0.0391(10) 0.0407(10) -0.0156(8) -0.0025(8) 0.0130(8)
F6 0.0258(9) 0.0330(9) 0.0353(9) 0.0055(7) 0.0075(7) 0.0050(7)
F7 0.0337(10) 0.0553(11) 0.0477(11) 0.0222(9) -0.0012(8) -0.0182(8)
F8 0.0455(11) 0.0396(10) 0.0312(9) -0.0011(8) -0.0168(8) -0.0062(8)
N1 0.0163(10) 0.0135(9) 0.0123(9) 0.0002(7) -0.0002(7) 0.0001(8)
N2 0.0145(10) 0.0136(9) 0.0128(9) -0.0001(7) 0.0015(7) -0.0009(7)
N3 0.0182(11) 0.0142(9) 0.0172(10) 0.0047(8) 0.0005(8) -0.0007(8)
N4 0.0223(11) 0.0182(10) 0.0172(10) 0.0032(8) 0.0003(8) 0.0034(8)
N5 0.0231(11) 0.0165(10) 0.0166(10) 0.0038(8) -0.0001(8) 0.0046(8)
N6 0.0163(10) 0.0137(9) 0.0183(10) 0.0049(8) 0.0014(8) -0.0012(8)
N7 0.0274(12) 0.0166(10) 0.0182(10) 0.0009(8) 0.0036(9) -0.0048(9)
N8 0.0262(12) 0.0178(10) 0.0188(10) 0.0020(8) 0.0058(9) -0.0062(9)
B1 0.0303(18) 0.0178(14) 0.0351(17) 0.0019(13) 0.0030(14) -0.0020(13)
B2 0.0246(16) 0.0262(16) 0.0200(14) 0.0022(12) -0.0013(12) -0.0015(12)
C2 0.0180(12) 0.0152(11) 0.0118(10) -0.0017(9) 0.0011(9) 0.0003(9)
C3 0.0181(12) 0.0149(11) 0.0154(11) 0.0008(9) -0.0005(9) 0.0017(9)
C4 0.0161(12) 0.0183(11) 0.0147(11) -0.0008(9) -0.0014(9) 0.0011(9)
C5 0.0196(12) 0.0145(11) 0.0117(10) -0.0013(9) 0.0015(9) 0.0003(9)
C1 0.0182(12) 0.0123(11) 0.0117(10) -0.0019(9) 0.0036(9) -0.0006(9)
C8 0.0185(12) 0.0145(11) 0.0116(10) 0.0013(9) 0.0013(9) -0.0017(9)
C7 0.0185(13) 0.0164(11) 0.0205(12) 0.0019(10) 0.0020(10) -0.0051(10)
C6 0.0157(12) 0.0174(11) 0.0186(11) -0.0026(9) 0.0027(9) -0.0026(9)
C9 0.0177(12) 0.0132(11) 0.0161(11) 0.0012(9) -0.0028(9) -0.0021(9)
C10 0.0244(14) 0.0203(13) 0.0246(13) 0.0055(10) -0.0006(11) 0.0064(11)
C11 0.0285(14) 0.0188(12) 0.0171(12) 0.0059(10) -0.0024(10) 0.0023(10)
C12 0.0337(16) 0.0244(13) 0.0240(13) -0.0021(11) 0.0081(11) 0.0058(11)
C13 0.0287(15) 0.0200(12) 0.0187(12) -0.0003(10) 0.0015(10) 0.0022(11)
C14 0.0148(12) 0.0144(11) 0.0198(12) 0.0040(9) -0.0014(9) -0.0011(9)
C15 0.0289(15) 0.0164(12) 0.0272(13) 0.0037(10) -0.0008(11) -0.0092(11)
C16 0.0285(15) 0.0231(13) 0.0233(13) 0.0083(11) 0.0012(11) -0.0088(11)
C17 0.0408(17) 0.0263(14) 0.0192(13) -0.0007(11) 0.0042(12) -0.0033(12)
C18 0.0305(15) 0.0286(14) 0.0196(12) -0.0023(11) 0.0057(11) -0.0021(12)

loop_
_atom_type_symbol
_atom_type_description
_atom_type_scat_dispersion_real
_atom_type_scat_dispersion_imag
_atom_type_scat_source
C C 0.0033 0.0016 'International Tables Vol C Tables 4.2.6.8 and 6.1.1.4'
H H 0.0000 0.0000 'International Tables Vol C Tables 4.2.6.8 and 6.1.1.4'
B B 0.0013 0.0007 'International Tables Vol C Tables 4.2.6.8 and 6.1.1.4'
N N 0.0061 0.0033 'International Tables Vol C Tables 4.2.6.8 and 6.1.1.4'
F F 0.0171 0.0103 'International Tables Vol C Tables 4.2.6.8 and 6.1.1.4'
Cu Cu 0.3201 1.2651 'International Tables Vol C Tables 4.2.6.8 and 6.1.1.4'

loop_
_geom_angle_atom_site_label_1
_geom_angle_atom_site_label_2
_geom_angle_atom_site_label_3
_geom_angle
_geom_angle_site_symmetry_1
_geom_angle_site_symmetry_3
N1 Cu1 N2 175.48(8) . .
N1 Cu1 Cu1 91.19(6) . 3_575
N2 Cu1 Cu1 86.54(6) . 3_575
N1 Cu1 Cu2 89.08(6) . .
N2 Cu1 Cu2 92.77(6) . .
Cu1 Cu1 Cu2 173.99(2) 3_575 .
N6 Cu2 N3 169.93(8) . .
N6 Cu2 F1 99.16(7) . .
N3 Cu2 F1 90.82(7) . .
N6 Cu2 Cu1 83.31(6) . .
N3 Cu2 Cu1 86.80(6) . .
F1 Cu2 Cu1 161.54(4) . .
B1 F1 Cu2 142.96(16) . .
C2 N1 C1 118.7(2) . .
C2 N1 Cu1 120.92(15) . .
C1 N1 Cu1 120.17(15) . .
C8 N2 C1 118.50(19) . 3_575
C8 N2 Cu1 116.65(15) . .
C1 N2 Cu1 124.86(15) 3_575 .
C2 N3 C9 118.9(2) . .
C2 N3 Cu2 125.29(15) . .
C9 N3 Cu2 115.78(15) . .
C9 N4 C12 127.6(2) . .
C9 N4 C10 110.85(19) . .
C12 N4 C10 121.1(2) . .
C9 N5 C13 128.3(2) . .
C9 N5 C11 110.6(2) . .
C13 N5 C11 120.84(19) . .
C8 N6 C14 115.47(19) . .
C8 N6 Cu2 129.31(15) . .
C14 N6 Cu2 115.20(15) . .
C14 N7 C17 127.6(2) . .
C14 N7 C15 110.76(19) . .
C17 N7 C15 121.6(2) . .
C14 N8 C18 126.1(2) . .
C14 N8 C16 110.4(2) . .
C18 N8 C16 122.2(2) . .
F4 B1 F3 109.9(2) . .
F4 B1 F2 109.7(2) . .
F3 B1 F2 110.4(3) . .
F4 B1 F1 109.5(2) . .
F3 B1 F1 108.1(2) . .
F2 B1 F1 109.1(2) . .
F6 B2 F5 109.3(2) . .
F6 B2 F8 109.5(2) . .
F5 B2 F8 109.3(2) . .
F6 B2 F7 108.4(2) . .
F5 B2 F7 109.9(2) . .
F8 B2 F7 110.4(2) . .
N3 C2 N1 117.3(2) . .
N3 C2 C3 121.5(2) . .
N1 C2 C3 121.2(2) . .
C4 C3 C2 119.5(2) . .
C4 C3 H3 120.2 . .
C2 C3 H3 120.2 . .
C3 C4 C5 120.5(2) . .
C3 C4 H4 119.8 . .
C5 C4 H4 119.8 . .
C1 C5 C6 118.6(2) . 3_575
C1 C5 C4 118.5(2) . .
C6 C5 C4 122.9(2) 3_575 .
N1 C1 N2 117.0(2) . 3_575
N1 C1 C5 121.6(2) . .
N2 C1 C5 121.4(2) 3_575 .
N6 C8 N2 117.8(2) . .
N6 C8 C7 120.8(2) . .
N2 C8 C7 121.3(2) . .
C6 C7 C8 119.7(2) . .
C6 C7 H7 120.1 . .
C8 C7 H7 120.1 . .
C7 C6 C5 120.3(2) . 3_575
C7 C6 H6 119.8 . .
C5 C6 H6 119.8 3_575 .
N4 C9 N5 112.1(2) . .
N4 C9 N3 125.9(2) . .
N5 C9 N3 121.9(2) . .
N4 C10 C11 103.02(19) . .
N4 C10 H10A 111.2 . .
C11 C10 H10A 111.2 . .
N4 C10 H10B 111.2 . .
C11 C10 H10B 111.2 . .
H10A C10 H10B 109.1 . .
N5 C11 C10 103.33(18) . .
N5 C11 H11A 111.1 . .
C10 C11 H11A 111.1 . .
N5 C11 H11B 111.1 . .
C10 C11 H11B 111.1 . .
H11A C11 H11B 109.1 . .
N4 C12 H12A 109.5 . .
N4 C12 H12B 109.5 . .
H12A C12 H12B 109.5 . .
N4 C12 H12C 109.5 . .
H12A C12 H12C 109.5 . .
H12B C12 H12C 109.5 . .
N5 C13 H13A 109.5 . .
N5 C13 H13B 109.5 . .
H13A C13 H13B 109.5 . .
N5 C13 H13C 109.5 . .
H13A C13 H13C 109.5 . .
H13B C13 H13C 109.5 . .
N7 C14 N8 112.3(2) . .
N7 C14 N6 124.4(2) . .
N8 C14 N6 123.3(2) . .
N7 C15 C16 102.71(19) . .
N7 C15 H15A 111.2 . .
C16 C15 H15A 111.2 . .
N7 C15 H15B 111.2 . .
C16 C15 H15B 111.2 . .
H15A C15 H15B 109.1 . .
N8 C16 C15 102.60(19) . .
N8 C16 H16A 111.2 . .
C15 C16 H16A 111.2 . .
N8 C16 H16B 111.2 . .
C15 C16 H16B 111.2 . .
H16A C16 H16B 109.2 . .
N7 C17 H17A 109.5 . .
N7 C17 H17B 109.5 . .
H17A C17 H17B 109.5 . .
N7 C17 H17C 109.5 . .
H17A C17 H17C 109.5 . .
H17B C17 H17C 109.5 . .
N8 C18 H18A 109.5 . .
N8 C18 H18B 109.5 . .
H18A C18 H18B 109.5 . .
N8 C18 H18C 109.5 . .
H18A C18 H18C 109.5 . .
H18B C18 H18C 109.5 . .

loop_
_geom_bond_atom_site_label_1
_geom_bond_atom_site_label_2
_geom_bond_distance
_geom_bond_site_symmetry_2
Cu1 N1 1.920(2) .
Cu1 N2 1.920(2) .
Cu1 Cu1 2.4226(6) 3_575
Cu1 Cu2 2.4594(6) .
Cu2 N6 1.872(2) .
Cu2 N3 1.882(2) .
Cu2 F1 2.4193(15) .
F1 B1 1.406(3) .
F2 B1 1.396(4) .
F3 B1 1.384(3) .
F4 B1 1.381(4) .
F5 B2 1.386(3) .
F6 B2 1.384(3) .
F7 B2 1.391(3) .
F8 B2 1.391(3) .
N1 C2 1.368(3) .
N1 C1 1.376(3) .
N2 C8 1.369(3) .
N2 C1 1.381(3) 3_575
N3 C2 1.364(3) .
N3 C9 1.388(3) .
N4 C9 1.323(3) .
N4 C12 1.455(3) .
N4 C10 1.469(3) .
N5 C9 1.323(3) .
N5 C13 1.440(3) .
N5 C11 1.469(3) .
N6 C8 1.357(3) .
N6 C14 1.390(3) .
N7 C14 1.311(3) .
N7 C17 1.449(3) .
N7 C15 1.466(3) .
N8 C14 1.328(3) .
N8 C18 1.457(3) .
N8 C16 1.465(3) .
C2 C3 1.426(3) .
C3 C4 1.355(3) .
C3 H3 0.9300 .
C4 C5 1.409(3) .
C4 H4 0.9300 .
C5 C1 1.409(3) .
C5 C6 1.408(3) 3_575
C1 N2 1.381(3) 3_575
C8 C7 1.420(3) .
C7 C6 1.353(3) .
C7 H7 0.9300 .
C6 C5 1.408(3) 3_575
C6 H6 0.9300 .
C10 C11 1.526(3) .
C10 H10A 0.9700 .
C10 H10B 0.9700 .
C11 H11A 0.9700 .
C11 H11B 0.9700 .
C12 H12A 0.9600 .
C12 H12B 0.9600 .
C12 H12C 0.9600 .
C13 H13A 0.9600 .
C13 H13B 0.9600 .
C13 H13C 0.9600 .
C15 C16 1.533(4) .
C15 H15A 0.9700 .
C15 H15B 0.9700 .
C16 H16A 0.9700 .
C16 H16B 0.9700 .
C17 H17A 0.9600 .
C17 H17B 0.9600 .
C17 H17C 0.9600 .
C18 H18A 0.9600 .
C18 H18B 0.9600 .
C18 H18C 0.9600 .

loop_
_geom_torsion_atom_site_label_1
_geom_torsion_atom_site_label_2
_geom_torsion_atom_site_label_3
_geom_torsion_atom_site_label_4
_geom_torsion
_geom_torsion_site_symmetry_1
_geom_torsion_site_symmetry_4
N6 Cu2 N3 C2 -18.2(6) . .
F1 Cu2 N3 C2 154.33(19) . .
Cu1 Cu2 N3 C2 -7.35(18) . .
N6 Cu2 N3 C9 163.3(4) . .
F1 Cu2 N3 C9 -24.20(16) . .
Cu1 Cu2 N3 C9 174.12(16) . .
N3 Cu2 N6 C8 8.3(6) . .
F1 Cu2 N6 C8 -164.04(19) . .
Cu1 Cu2 N6 C8 -2.51(19) . .
N3 Cu2 N6 C14 -170.0(4) . .
F1 Cu2 N6 C14 17.63(17) . .
Cu1 Cu2 N6 C14 179.16(16) . .
Cu2 F1 B1 F4 -129.1(2) . .
Cu2 F1 B1 F3 111.1(3) . .
Cu2 F1 B1 F2 -9.0(4) . .
C9 N3 C2 N1 -176.98(19) . .
Cu2 N3 C2 N1 4.5(3) . .
C9 N3 C2 C3 0.9(3) . .
Cu2 N3 C2 C3 -177.57(16) . .
C1 N1 C2 N3 178.23(19) . .
Cu1 N1 C2 N3 3.1(3) . .
C1 N1 C2 C3 0.3(3) . .
Cu1 N1 C2 C3 -174.79(16) . .
N3 C2 C3 C4 -179.6(2) . .
N1 C2 C3 C4 -1.8(3) . .
C2 C3 C4 C5 1.5(3) . .
C3 C4 C5 C1 0.2(3) . .
C3 C4 C5 C6 177.9(2) . 3_575
C2 N1 C1 N2 -177.61(18) . 3_575
Cu1 N1 C1 N2 -2.5(3) . 3_575
C2 N1 C1 C5 1.4(3) . .
Cu1 N1 C1 C5 176.57(15) . .
C6 C5 C1 N1 -179.5(2) 3_575 .
C4 C5 C1 N1 -1.7(3) . .
C6 C5 C1 N2 -0.5(3) 3_575 3_575
C4 C5 C1 N2 177.3(2) . 3_575
C14 N6 C8 N2 -176.91(19) . .
Cu2 N6 C8 N2 4.8(3) . .
C14 N6 C8 C7 1.9(3) . .
Cu2 N6 C8 C7 -176.44(16) . .
C1 N2 C8 N6 176.38(19) 3_575 .
Cu1 N2 C8 N6 -4.1(3) . .
C1 N2 C8 C7 -2.4(3) 3_575 .
Cu1 N2 C8 C7 177.09(16) . .
N6 C8 C7 C6 -176.0(2) . .
N2 C8 C7 C6 2.7(3) . .
C8 C7 C6 C5 -1.4(3) . 3_575
C12 N4 C9 N5 171.0(2) . .
C10 N4 C9 N5 -2.0(3) . .
C12 N4 C9 N3 -6.0(4) . .
C10 N4 C9 N3 -179.0(2) . .
C13 N5 C9 N4 175.5(2) . .
C11 N5 C9 N4 1.5(3) . .
C13 N5 C9 N3 -7.4(4) . .
C11 N5 C9 N3 178.7(2) . .
C2 N3 C9 N4 -64.2(3) . .
Cu2 N3 C9 N4 114.4(2) . .
C2 N3 C9 N5 119.0(2) . .
Cu2 N3 C9 N5 -62.3(3) . .
C9 N4 C10 C11 1.6(3) . .
C12 N4 C10 C11 -172.0(2) . .
C9 N5 C11 C10 -0.4(3) . .
C13 N5 C11 C10 -174.9(2) . .
N4 C10 C11 N5 -0.6(2) . .
C17 N7 C14 N8 -178.8(2) . .
C15 N7 C14 N8 3.7(3) . .
C17 N7 C14 N6 1.4(4) . .
C15 N7 C14 N6 -176.2(2) . .
C18 N8 C14 N7 171.2(2) . .
C16 N8 C14 N7 4.1(3) . .
C18 N8 C14 N6 -8.9(4) . .
C16 N8 C14 N6 -176.1(2) . .
C8 N6 C14 N7 88.5(3) . .
Cu2 N6 C14 N7 -92.9(2) . .
C8 N6 C14 N8 -91.3(3) . .
Cu2 N6 C14 N8 87.2(2) . .
C14 N7 C15 C16 -9.2(3) . .
C17 N7 C15 C16 173.0(2) . .
C14 N8 C16 C15 -9.4(3) . .
C18 N8 C16 C15 -177.2(2) . .
N7 C15 C16 N8 10.6(3) . .
